data_2216451
loop_
_publ_author_name
'Ma, Wei-Xing'
'Qian, Bao-Hua'
'Liu, Qing-Qing'
'Ge, Hong-Yu'
'Xu, Xing-You'

_publ_section_title
;
 2-Aminobenzothiazolium toluene-<i>p</i>-sulfonate
;
_journal_coeditor_code FL2174
_journal_issue 12
_journal_name_full 'Acta Crystallographica Section E'
_journal_page_first o4844
_journal_page_last o4844
_journal_paper_doi 10.1107/S1600536807059922
_journal_volume 63
_journal_year 2007
_chemical_formula_iupac 'C7 H7 N2 S + , C7 H7 O3 S -'
_chemical_formula_moiety 'C7 H7 N2 S + , C7 H7 O3 S -'
_chemical_formula_sum 'C14 H14 N2 O3 S2'
_chemical_formula_weight 322.39
_chemical_name_systematic
;
2-Aminobenzothiazolium toluene-p-sulfonate
;
_space_group_IT_number 14
_symmetry_cell_setting monoclinic
_symmetry_space_group_name_Hall '-P 2ybc'
_symmetry_space_group_name_H-M 'P 1 21/c 1'
_atom_sites_solution_hydrogens geom
_atom_sites_solution_primary direct
_atom_sites_solution_secondary difmap
_audit_creation_method SHELXL97
_cell_angle_alpha 90.00
_cell_angle_beta 107.661(2)
_cell_angle_gamma 90.00
_cell_formula_units_Z 4
_cell_length_a 7.5140(13)
_cell_length_b 29.878(3)
_cell_length_c 6.8937(12)
_cell_measurement_reflns_used 2309
_cell_measurement_temperature 298(2)
_cell_measurement_theta_max 25.18
_cell_measurement_theta_min 2.834
_cell_volume 1474.7(4)
_computing_cell_refinement 'SMART (Bruker, 1997)'
_computing_data_collection 'SMART (Bruker, 1997)'
_computing_data_reduction 'SAINT (Bruker, 1997)'
_computing_molecular_graphics 'SHELXTL (Bruker, 1997)'
_computing_publication_material 'SHELXTL (Bruker, 1997)'
_computing_structure_refinement 'SHELXL97 (Sheldrick, 1997)'
_computing_structure_solution 'SHELXS97 (Sheldrick, 1997)'
_diffrn_ambient_temperature 298(2)
_diffrn_measured_fraction_theta_full 0.999
_diffrn_measured_fraction_theta_max 0.999
_diffrn_measurement_device_type 'Brucker SMART 1000 CCD area-detector'
_diffrn_measurement_method '\f and \w'
_diffrn_radiation_monochromator graphite
_diffrn_radiation_source 'fine-focus sealed tube'
_diffrn_radiation_type MoK\a
_diffrn_radiation_wavelength 0.71073
_diffrn_reflns_av_R_equivalents 0.0551
_diffrn_reflns_av_sigmaI/netI 0.0573
_diffrn_reflns_limit_h_max 8
_diffrn_reflns_limit_h_min -8
_diffrn_reflns_limit_k_max 29
_diffrn_reflns_limit_k_min -35
_diffrn_reflns_limit_l_max 8
_diffrn_reflns_limit_l_min -8
_diffrn_reflns_number 7447
_diffrn_reflns_theta_full 25.01
_diffrn_reflns_theta_max 25.01
_diffrn_reflns_theta_min 2.73
_exptl_absorpt_coefficient_mu 0.372
_exptl_absorpt_correction_T_max 0.9568
_exptl_absorpt_correction_T_min 0.7996
_exptl_absorpt_correction_type multi-scan
_exptl_absorpt_process_details '(SADABS; Sheldrick, 1996)'
_exptl_crystal_colour colourless
_exptl_crystal_density_diffrn 1.452
_exptl_crystal_density_method 'not measured'
_exptl_crystal_description column
_exptl_crystal_F_000 672
_exptl_crystal_size_max 0.63
_exptl_crystal_size_mid 0.42
_exptl_crystal_size_min 0.12
_refine_diff_density_max 0.350
_refine_diff_density_min -0.315
_refine_ls_extinction_method none
_refine_ls_goodness_of_fit_ref 1.083
_refine_ls_hydrogen_treatment constr
_refine_ls_matrix_type full
_refine_ls_number_parameters 190
_refine_ls_number_reflns 2591
_refine_ls_number_restraints 0
_refine_ls_restrained_S_all 1.083
_refine_ls_R_factor_all 0.0838
_refine_ls_R_factor_gt 0.0613
_refine_ls_shift/su_max 0.000
_refine_ls_shift/su_mean 0.000
_refine_ls_structure_factor_coef Fsqd
_refine_ls_weighting_details 'calc w = 1/[\s^2^(Fo^2^)+(0.0469P)^2^+3.0209P] where P=(Fo^2^+2Fc^2^)/3'
_refine_ls_weighting_scheme calc
_refine_ls_wR_factor_gt 0.1521
_refine_ls_wR_factor_ref 0.1635
_reflns_number_gt 1864
_reflns_number_total 2591
_reflns_threshold_expression I>2\s(I)
_cod_data_source_file fl2174.cif
_cod_data_source_block I
_cod_original_sg_symbol_H-M P21/c
_cod_database_code 2216451
_cod_database_fobs_code 2216451

loop_
_symmetry_equiv_pos_as_xyz
'x, y, z'
'-x, y+1/2, -z+1/2'
'-x, -y, -z'
'x, -y-1/2, z-1/2'

loop_
_atom_site_type_symbol
_atom_site_label
_atom_site_fract_x
_atom_site_fract_y
_atom_site_fract_z
_atom_site_U_iso_or_equiv
_atom_site_adp_type
_atom_site_calc_flag
_atom_site_refinement_flags
_atom_site_occupancy
S S1 1.13486(15) 0.21913(4) 0.52219(19) 0.0453(3) Uani d . 1
S S2 0.45495(15) 0.11448(4) 0.40956(19) 0.0446(3) Uani d . 1
N N1 0.7878(5) 0.20196(12) 0.4315(5) 0.0413(9) Uani d . 1
H H1 0.6838 0.1876 0.4043 0.050 Uiso calc R 1
N N2 0.9729(5) 0.13840(13) 0.4832(6) 0.0501(10) Uani d . 1
H H2A 0.8771 0.1211 0.4600 0.060 Uiso calc R 1
H H2B 1.0831 0.1271 0.5122 0.060 Uiso calc R 1
O O1 0.6440(4) 0.10003(11) 0.5173(5) 0.0510(9) Uani d . 1
O O2 0.3394(4) 0.11641(12) 0.5440(6) 0.0611(10) Uani d . 1
O O3 0.4537(4) 0.15591(10) 0.2988(6) 0.0565(9) Uani d . 1
C C1 0.9510(5) 0.18143(15) 0.4746(6) 0.0382(10) Uani d . 1
C C2 0.7965(6) 0.24824(15) 0.4334(6) 0.0407(10) Uani d . 1
C C3 0.9779(6) 0.26377(15) 0.4800(7) 0.0422(11) Uani d . 1
C C4 1.0162(8) 0.30909(16) 0.4901(7) 0.0540(13) Uani d . 1
H H4 1.1386 0.3195 0.5256 0.065 Uiso calc R 1
C C5 0.8679(9) 0.33834(19) 0.4459(8) 0.0689(16) Uani d . 1
H H5 0.8902 0.3690 0.4475 0.083 Uiso calc R 1
C C6 0.6881(9) 0.32317(19) 0.3998(8) 0.0663(16) Uani d . 1
H H6 0.5906 0.3437 0.3730 0.080 Uiso calc R 1
C C7 0.6487(7) 0.27792(18) 0.3922(8) 0.0559(13) Uani d . 1
H H7 0.5262 0.2677 0.3603 0.067 Uiso calc R 1
C C8 0.3596(5) 0.07252(15) 0.2294(7) 0.0401(11) Uani d . 1
C C9 0.3183(7) 0.08006(16) 0.0232(8) 0.0525(13) Uani d . 1
H H9 0.3325 0.1085 -0.0252 0.063 Uiso calc R 1
C C10 0.2556(7) 0.04505(17) -0.1108(9) 0.0592(14) Uani d . 1
H H10 0.2264 0.0503 -0.2499 0.071 Uiso calc R 1
C C11 0.2353(6) 0.00273(16) -0.0441(9) 0.0529(13) Uani d . 1
C C12 0.2767(7) -0.00441(17) 0.1615(9) 0.0579(14) Uani d . 1
H H12 0.2643 -0.0330 0.2093 0.070 Uiso calc R 1
C C13 0.3365(6) 0.03009(16) 0.2980(8) 0.0505(12) Uani d . 1
H H13 0.3613 0.0249 0.4366 0.061 Uiso calc R 1
C C14 0.1721(8) -0.0356(2) -0.1911(10) 0.0791(19) Uani d . 1
H H14A 0.2714 -0.0570 -0.1702 0.119 Uiso calc R 1
H H14B 0.1395 -0.0244 -0.3281 0.119 Uiso calc R 1
H H14C 0.0653 -0.0497 -0.1688 0.119 Uiso calc R 1

loop_
_atom_site_aniso_label
_atom_site_aniso_U_11
_atom_site_aniso_U_22
_atom_site_aniso_U_33
_atom_site_aniso_U_12
_atom_site_aniso_U_13
_atom_site_aniso_U_23
S1 0.0317(6) 0.0540(7) 0.0460(7) -0.0058(5) 0.0057(5) 0.0002(6)
S2 0.0284(6) 0.0480(7) 0.0547(8) -0.0007(5) 0.0087(5) -0.0036(6)
N1 0.0296(18) 0.050(2) 0.040(2) -0.0028(16) 0.0037(16) -0.0023(18)
N2 0.037(2) 0.048(2) 0.063(3) -0.0004(17) 0.0125(19) 0.000(2)
O1 0.0312(16) 0.058(2) 0.057(2) -0.0002(14) 0.0036(15) 0.0011(17)
O2 0.0385(18) 0.082(3) 0.066(2) -0.0028(17) 0.0209(17) -0.019(2)
O3 0.0467(19) 0.0432(19) 0.069(2) -0.0056(15) 0.0025(17) -0.0003(17)
C1 0.032(2) 0.049(3) 0.031(2) -0.0015(19) 0.0059(19) 0.000(2)
C2 0.042(2) 0.046(3) 0.031(2) 0.003(2) 0.0080(19) 0.002(2)
C3 0.047(3) 0.046(3) 0.030(2) -0.001(2) 0.006(2) -0.001(2)
C4 0.069(3) 0.051(3) 0.035(3) -0.012(3) 0.005(2) -0.003(2)
C5 0.104(5) 0.053(3) 0.052(4) 0.004(3) 0.027(3) -0.002(3)
C6 0.088(4) 0.058(4) 0.051(3) 0.035(3) 0.019(3) 0.015(3)
C7 0.051(3) 0.070(4) 0.043(3) 0.016(3) 0.008(2) 0.007(3)
C8 0.025(2) 0.043(3) 0.049(3) -0.0001(18) 0.0079(19) 0.004(2)
C9 0.052(3) 0.041(3) 0.062(3) -0.003(2) 0.014(3) 0.004(3)
C10 0.062(3) 0.059(3) 0.057(3) -0.001(3) 0.018(3) -0.007(3)
C11 0.036(2) 0.047(3) 0.076(4) 0.004(2) 0.017(2) -0.010(3)
C12 0.054(3) 0.041(3) 0.077(4) -0.003(2) 0.018(3) 0.006(3)
C13 0.045(3) 0.047(3) 0.057(3) 0.000(2) 0.011(2) 0.006(2)
C14 0.064(4) 0.071(4) 0.100(5) -0.003(3) 0.021(3) -0.035(4)

loop_
_atom_type_symbol
_atom_type_description
_atom_type_scat_dispersion_real
_atom_type_scat_dispersion_imag
_atom_type_scat_source
C C 0.0033 0.0016 'International Tables Vol C Tables 4.2.6.8 and 6.1.1.4'
H H 0.0000 0.0000 'International Tables Vol C Tables 4.2.6.8 and 6.1.1.4'
N N 0.0061 0.0033 'International Tables Vol C Tables 4.2.6.8 and 6.1.1.4'
O O 0.0106 0.0060 'International Tables Vol C Tables 4.2.6.8 and 6.1.1.4'
S S 0.1246 0.1234 'International Tables Vol C Tables 4.2.6.8 and 6.1.1.4'

loop_
_geom_angle_atom_site_label_1
_geom_angle_atom_site_label_2
_geom_angle_atom_site_label_3
_geom_angle
C1 S1 C3 90.3(2)
O2 S2 O3 113.1(2)
O2 S2 O1 111.5(2)
O3 S2 O1 111.77(19)
O2 S2 C8 106.6(2)
O3 S2 C8 107.5(2)
O1 S2 C8 105.9(2)
C1 N1 C2 115.0(4)
C1 N1 H1 122.5
C2 N1 H1 122.5
C1 N2 H2A 120.0
C1 N2 H2B 120.0
H2A N2 H2B 120.0
N2 C1 N1 124.5(4)
N2 C1 S1 123.6(3)
N1 C1 S1 111.9(3)
C7 C2 C3 120.5(4)
C7 C2 N1 127.3(4)
C3 C2 N1 112.2(4)
C4 C3 C2 121.1(4)
C4 C3 S1 128.3(4)
C2 C3 S1 110.6(3)
C5 C4 C3 118.0(5)
C5 C4 H4 121.0
C3 C4 H4 121.0
C6 C5 C4 121.2(5)
C6 C5 H5 119.4
C4 C5 H5 119.4
C5 C6 C7 121.2(5)
C5 C6 H6 119.4
C7 C6 H6 119.4
C6 C7 C2 118.1(5)
C6 C7 H7 121.0
C2 C7 H7 121.0
C9 C8 C13 119.3(5)
C9 C8 S2 121.9(4)
C13 C8 S2 118.6(4)
C8 C9 C10 119.4(5)
C8 C9 H9 120.3
C10 C9 H9 120.3
C11 C10 C9 121.7(5)
C11 C10 H10 119.2
C9 C10 H10 119.2
C10 C11 C12 118.5(5)
C10 C11 C14 121.3(6)
C12 C11 C14 120.2(5)
C11 C12 C13 121.0(5)
C11 C12 H12 119.5
C13 C12 H12 119.5
C12 C13 C8 120.1(5)
C12 C13 H13 119.9
C8 C13 H13 119.9
C11 C14 H14A 109.5
C11 C14 H14B 109.5
H14A C14 H14B 109.5
C11 C14 H14C 109.5
H14A C14 H14C 109.5
H14B C14 H14C 109.5

loop_
_geom_bond_atom_site_label_1
_geom_bond_atom_site_label_2
_geom_bond_distance
S1 C1 1.735(4)
S1 C3 1.745(5)
S2 O2 1.451(3)
S2 O3 1.453(3)
S2 O1 1.454(3)
S2 C8 1.757(5)
N1 C1 1.322(5)
N1 C2 1.384(6)
N1 H1 0.8600
N2 C1 1.295(6)
N2 H2A 0.8600
N2 H2B 0.8600
C2 C7 1.382(6)
C2 C3 1.382(6)
C3 C4 1.382(6)
C4 C5 1.376(7)
C4 H4 0.9300
C5 C6 1.368(8)
C5 H5 0.9300
C6 C7 1.382(8)
C6 H6 0.9300
C7 H7 0.9300
C8 C9 1.379(7)
C8 C13 1.382(6)
C9 C10 1.380(7)
C9 H9 0.9300
C10 C11 1.370(7)
C10 H10 0.9300
C11 C12 1.372(7)
C11 C14 1.507(7)
C12 C13 1.376(7)
C12 H12 0.9300
C13 H13 0.9300
C14 H14A 0.9600
C14 H14B 0.9600
C14 H14C 0.9600

loop_
_geom_hbond_atom_site_label_D
_geom_hbond_atom_site_label_H
_geom_hbond_atom_site_label_A
_geom_hbond_site_symmetry_A
_geom_hbond_distance_DH
_geom_hbond_distance_HA
_geom_hbond_distance_DA
_geom_hbond_angle_DHA
_geom_hbond_publ_flag
N1 H1 O3 . 0.860 1.912 2.764(5) 170.63 yes
N2 H2A O1 . 0.860 2.010 2.798(5) 151.79 yes
N2 H2B O2 1_655 0.860 1.898 2.737(5) 164.80 yes

loop_
_geom_torsion_atom_site_label_1
_geom_torsion_atom_site_label_2
_geom_torsion_atom_site_label_3
_geom_torsion_atom_site_label_4
_geom_torsion
C2 N1 C1 N2 179.1(4)
C2 N1 C1 S1 -0.1(5)
C3 S1 C1 N2 -179.3(4)
C3 S1 C1 N1 -0.1(3)
C1 N1 C2 C7 179.3(4)
C1 N1 C2 C3 0.3(6)
C7 C2 C3 C4 1.1(7)
N1 C2 C3 C4 -179.8(4)
C7 C2 C3 S1 -179.4(4)
N1 C2 C3 S1 -0.3(5)
C1 S1 C3 C4 179.7(5)
C1 S1 C3 C2 0.2(4)
C2 C3 C4 C5 -2.0(7)
S1 C3 C4 C5 178.6(4)
C3 C4 C5 C6 2.0(8)
C4 C5 C6 C7 -1.2(9)
C5 C6 C7 C2 0.2(8)
C3 C2 C7 C6 -0.2(7)
N1 C2 C7 C6 -179.1(5)
O2 S2 C8 C9 128.9(4)
O3 S2 C8 C9 7.3(4)
O1 S2 C8 C9 -112.3(4)
O2 S2 C8 C13 -55.1(4)
O3 S2 C8 C13 -176.7(3)
O1 S2 C8 C13 63.7(4)
C13 C8 C9 C10 -0.4(7)
S2 C8 C9 C10 175.6(4)
C8 C9 C10 C11 -0.8(7)
C9 C10 C11 C12 0.8(7)
C9 C10 C11 C14 -178.2(5)
C10 C11 C12 C13 0.3(7)
C14 C11 C12 C13 179.3(4)
C11 C12 C13 C8 -1.4(7)
C9 C8 C13 C12 1.5(7)
S2 C8 C13 C12 -174.6(4)

loop_
_cod_related_entry_id
_cod_related_entry_database
_cod_related_entry_code
1 ChemSpider 21120426
